data_4028194
loop_
_publ_author_name
'Chun-Bao Miao'
'Chun-Ping Dong'
'Min Zhang'
'Wen-Long Ren'
'Qi Meng'
'Xiao-Qiang Sun'
'Hai-Tao Yang'

_publ_section_title
;
 Highly Stereoselective, One-Pot Synthesis of Azetidines and
 2,4-Dioxo-1,3-diazabicyclo[3.2.0] Compounds Mediated by I2
;
_journal_name_full 'Journal of Organic Chemistry'
_journal_page_first 4329
_journal_page_last 4340
_journal_paper_doi 10.1021/jo400181r
_journal_volume 78
_journal_year 2013
_chemical_absolute_configuration unk
_chemical_formula_sum 'C26 H19 N2 O5'
_chemical_formula_weight 439.43
_chemical_name_systematic
; 
 ? 
;
_space_group_IT_number 19
_symmetry_cell_setting orthorhombic
_symmetry_space_group_name_Hall 'P 2ac 2ab'
_symmetry_space_group_name_H-M 'P 21 21 21'
_atom_sites_solution_hydrogens geom
_atom_sites_solution_primary direct
_atom_sites_solution_secondary difmap
_audit_creation_method SHELXL-97
_cell_angle_alpha 90.00
_cell_angle_beta 90.00
_cell_angle_gamma 90.00
_cell_formula_units_Z 4
_cell_length_a 8.6536(8)
_cell_length_b 11.2113(10)
_cell_length_c 23.211(2)
_cell_measurement_temperature 296(2)
_cell_volume 2251.9(3)
_computing_structure_refinement 'SHELXL-97 (Sheldrick, 1997)'
_computing_structure_solution 'SHELXS-97 (Sheldrick, 1990)'
_diffrn_ambient_temperature 296(2)
_diffrn_measured_fraction_theta_full 0.995
_diffrn_measured_fraction_theta_max 0.995
_diffrn_radiation_monochromator graphite
_diffrn_radiation_source 'fine-focus sealed tube'
_diffrn_radiation_type MoK\a
_diffrn_radiation_wavelength 0.71073
_diffrn_reflns_av_R_equivalents 0.0323
_diffrn_reflns_av_sigmaI/netI 0.0404
_diffrn_reflns_limit_h_max 11
_diffrn_reflns_limit_h_min -9
_diffrn_reflns_limit_k_max 14
_diffrn_reflns_limit_k_min -14
_diffrn_reflns_limit_l_max 30
_diffrn_reflns_limit_l_min -26
_diffrn_reflns_number 14914
_diffrn_reflns_theta_full 27.55
_diffrn_reflns_theta_max 27.55
_diffrn_reflns_theta_min 1.75
_exptl_absorpt_coefficient_mu 0.091
_exptl_absorpt_correction_T_max 0.9865
_exptl_absorpt_correction_T_min 0.9559
_exptl_absorpt_correction_type multi-scan
_exptl_crystal_colour colourless
_exptl_crystal_density_diffrn 1.296
_exptl_crystal_description block
_exptl_crystal_F_000 916
_exptl_crystal_size_max 0.50
_exptl_crystal_size_mid 0.25
_exptl_crystal_size_min 0.15
_refine_diff_density_max 0.412
_refine_diff_density_min -0.150
_refine_diff_density_rms 0.038
_refine_ls_abs_structure_details 'Flack H D (1983), Acta Cryst. A39, 876-881'
_refine_ls_abs_structure_Flack 1.1(12)
_refine_ls_extinction_method none
_refine_ls_goodness_of_fit_ref 0.984
_refine_ls_hydrogen_treatment mixed
_refine_ls_matrix_type full
_refine_ls_number_parameters 303
_refine_ls_number_reflns 5170
_refine_ls_number_restraints 0
_refine_ls_restrained_S_all 0.984
_refine_ls_R_factor_all 0.0724
_refine_ls_R_factor_gt 0.0453
_refine_ls_shift/su_max 0.000
_refine_ls_shift/su_mean 0.000
_refine_ls_structure_factor_coef Fsqd
_refine_ls_weighting_details 'calc w=1/[\s^2^(Fo^2^)+(0.0751P)^2^+0.0524P] where P=(Fo^2^+2Fc^2^)/3'
_refine_ls_weighting_scheme calc
_refine_ls_wR_factor_gt 0.1129
_refine_ls_wR_factor_ref 0.1297
_reflns_number_gt 3676
_reflns_number_total 5170
_reflns_threshold_expression >2sigma(I)
_cod_data_source_file jo400181r_si_004.cif
_cod_data_source_block mo_120529b_0m
_cod_original_cell_volume 2251.8(3)
_cod_database_code 4028194

loop_
_symmetry_equiv_pos_as_xyz
'x, y, z'
'-x+1/2, -y, z+1/2'
'x+1/2, -y+1/2, -z'
'-x, y+1/2, -z+1/2'

loop_
_atom_site_label
_atom_site_type_symbol
_atom_site_fract_x
_atom_site_fract_y
_atom_site_fract_z
_atom_site_U_iso_or_equiv
_atom_site_adp_type
_atom_site_occupancy
_atom_site_symmetry_multiplicity
_atom_site_calc_flag
_atom_site_refinement_flags
O1 O 0.46545(18) 0.46618(12) 0.18918(6) 0.0466(4) Uani 1 1 d .
O2 O 0.5283(3) 0.08164(15) 0.12788(7) 0.0735(6) Uani 1 1 d .
O3 O 0.2903(2) 0.19937(16) 0.29690(11) 0.0829(6) Uani 1 1 d .
O4 O 0.3240(2) 0.39538(15) 0.29608(8) 0.0624(5) Uani 1 1 d .
O5 O 0.8359(2) 0.39424(15) 0.36877(7) 0.0576(4) Uani 1 1 d .
N1 N 0.5194(2) 0.16416(16) 0.21821(8) 0.0441(4) Uani 1 1 d .
N2 N 0.4992(2) 0.28586(14) 0.14335(7) 0.0412(4) Uani 1 1 d .
C1 C 0.5031(3) 0.28087(16) 0.24356(8) 0.0383(4) Uani 1 1 d .
C2 C 0.4854(2) 0.35925(17) 0.18998(8) 0.0377(4) Uani 1 1 d .
C3 C 0.5176(3) 0.16454(18) 0.16077(9) 0.0461(5) Uani 1 1 d .
C4 C 0.3588(3) 0.2865(2) 0.28156(10) 0.0455(5) Uani 1 1 d .
C5 C 0.1917(4) 0.4085(3) 0.33412(15) 0.0849(9) Uani 1 1 d .
H5A H 0.0995 0.3850 0.3141 0.127 Uiso 1 1 calc R
H5B H 0.1828 0.4902 0.3460 0.127 Uiso 1 1 calc R
H5C H 0.2053 0.3588 0.3674 0.127 Uiso 1 1 calc R
C6 C 0.6487(2) 0.32135(19) 0.27821(8) 0.0385(4) Uani 1 1 d .
H6 H 0.6309 0.4038 0.2906 0.046 Uiso 1 1 calc R
C7 C 0.6662(3) 0.2452(2) 0.33275(9) 0.0474(5) Uani 1 1 d .
C8 C 0.7910(2) 0.29197(18) 0.37232(8) 0.0387(5) Uani 1 1 d .
C9 C 0.8521(2) 0.21052(19) 0.41749(8) 0.0388(4) Uani 1 1 d .
C10 C 0.7910(3) 0.0986(2) 0.42794(10) 0.0531(6) Uani 1 1 d .
H10 H 0.7109 0.0702 0.4050 0.064 Uiso 1 1 calc R
C11 C 0.8475(3) 0.0290(3) 0.47191(12) 0.0709(8) Uani 1 1 d .
H11 H 0.8051 -0.0459 0.4789 0.085 Uiso 1 1 calc R
C12 C 0.9663(4) 0.0699(3) 0.50529(12) 0.0820(9) Uani 1 1 d .
H12 H 1.0045 0.0230 0.5351 0.098 Uiso 1 1 calc R
C13 C 1.0289(4) 0.1796(3) 0.49497(12) 0.0782(9) Uani 1 1 d .
H13 H 1.1101 0.2066 0.5177 0.094 Uiso 1 1 calc R
C14 C 0.9738(3) 0.2502(2) 0.45163(10) 0.0566(6) Uani 1 1 d .
H14 H 1.0176 0.3247 0.4449 0.068 Uiso 1 1 calc R
C15 C 0.7920(2) 0.3214(2) 0.24036(8) 0.0412(5) Uani 1 1 d .
C16 C 0.8778(3) 0.2191(2) 0.22972(11) 0.0566(6) Uani 1 1 d .
H16 H 0.8492 0.1478 0.2472 0.068 Uiso 1 1 calc R
C17 C 1.0042(3) 0.2210(3) 0.19378(12) 0.0752(8) Uani 1 1 d .
H17 H 1.0595 0.1513 0.1868 0.090 Uiso 1 1 calc R
C18 C 1.0486(4) 0.3254(4) 0.16831(13) 0.0816(9) Uani 1 1 d .
H18 H 1.1342 0.3268 0.1441 0.098 Uiso 1 1 calc R
C19 C 0.9667(3) 0.4287(3) 0.17850(13) 0.0755(8) Uani 1 1 d .
H19 H 0.9965 0.4997 0.1610 0.091 Uiso 1 1 calc R
C20 C 0.8402(3) 0.4263(2) 0.21479(11) 0.0545(6) Uani 1 1 d .
H20 H 0.7865 0.4965 0.2221 0.065 Uiso 1 1 calc R
C21 C 0.5074(3) 0.32335(18) 0.08432(8) 0.0432(5) Uani 1 1 d .
C22 C 0.6000(3) 0.4179(2) 0.06948(11) 0.0595(6) Uani 1 1 d .
H22 H 0.6557 0.4587 0.0975 0.071 Uiso 1 1 calc R
C23 C 0.6094(4) 0.4520(3) 0.01195(13) 0.0737(8) Uani 1 1 d .
H23 H 0.6706 0.5167 0.0016 0.088 Uiso 1 1 calc R
C24 C 0.5296(4) 0.3913(3) -0.02959(12) 0.0750(8) Uani 1 1 d .
H24 H 0.5378 0.4140 -0.0680 0.090 Uiso 1 1 calc R
C25 C 0.4374(4) 0.2966(3) -0.01439(11) 0.0694(8) Uani 1 1 d .
H25 H 0.3834 0.2550 -0.0426 0.083 Uiso 1 1 calc R
C26 C 0.4245(3) 0.2628(2) 0.04296(9) 0.0551(6) Uani 1 1 d .
H26 H 0.3603 0.1999 0.0534 0.066 Uiso 1 1 calc R
H1N H 0.530(3) 0.103(3) 0.2363(11) 0.063(8) Uiso 1 1 d .

loop_
_atom_site_aniso_label
_atom_site_aniso_U_11
_atom_site_aniso_U_22
_atom_site_aniso_U_33
_atom_site_aniso_U_23
_atom_site_aniso_U_13
_atom_site_aniso_U_12
O1 0.0591(9) 0.0282(7) 0.0523(8) 0.0004(6) -0.0059(8) 0.0043(6)
O2 0.1248(16) 0.0395(9) 0.0562(9) -0.0128(8) -0.0226(11) 0.0184(10)
O3 0.0673(11) 0.0546(12) 0.1268(18) 0.0127(11) 0.0243(12) -0.0107(10)
O4 0.0579(10) 0.0521(10) 0.0773(11) -0.0131(9) 0.0242(9) -0.0094(8)
O5 0.0702(11) 0.0450(9) 0.0577(10) -0.0002(7) -0.0179(9) -0.0095(8)
N1 0.0614(12) 0.0271(8) 0.0439(9) 0.0017(7) -0.0131(9) -0.0001(9)
N2 0.0548(11) 0.0306(8) 0.0382(9) -0.0004(7) -0.0067(8) 0.0028(8)
C1 0.0464(11) 0.0277(9) 0.0409(10) -0.0011(8) -0.0096(9) -0.0012(9)
C2 0.0367(10) 0.0333(10) 0.0433(10) -0.0010(8) -0.0059(9) -0.0002(8)
C3 0.0572(13) 0.0320(10) 0.0491(12) -0.0021(9) -0.0118(11) 0.0028(11)
C4 0.0393(11) 0.0448(13) 0.0525(12) 0.0031(10) -0.0079(10) -0.0049(10)
C5 0.0701(18) 0.085(2) 0.099(2) -0.0060(18) 0.0396(17) -0.0011(17)
C6 0.0399(11) 0.0363(11) 0.0394(10) -0.0032(8) -0.0074(9) -0.0022(9)
C7 0.0501(13) 0.0530(13) 0.0391(11) 0.0044(9) -0.0121(10) -0.0123(11)
C8 0.0396(10) 0.0400(12) 0.0366(10) -0.0045(9) -0.0020(9) -0.0011(9)
C9 0.0349(10) 0.0464(12) 0.0351(10) -0.0054(8) 0.0023(8) 0.0011(9)
C10 0.0521(13) 0.0544(14) 0.0529(13) 0.0032(11) -0.0046(12) -0.0070(12)
C11 0.0745(18) 0.0673(18) 0.0708(17) 0.0230(14) -0.0048(16) -0.0083(15)
C12 0.095(2) 0.089(2) 0.0618(16) 0.0269(15) -0.0194(17) 0.0035(19)
C13 0.0817(19) 0.090(2) 0.0629(16) 0.0103(15) -0.0381(15) -0.0059(18)
C14 0.0559(14) 0.0616(15) 0.0521(13) 0.0003(11) -0.0135(11) -0.0083(12)
C15 0.0404(11) 0.0441(12) 0.0393(10) -0.0002(9) -0.0079(9) 0.0011(10)
C16 0.0575(15) 0.0542(15) 0.0581(14) -0.0003(11) -0.0024(12) 0.0102(12)
C17 0.0553(16) 0.091(2) 0.0798(19) -0.0174(16) 0.0040(15) 0.0177(16)
C18 0.0493(15) 0.126(3) 0.0696(18) -0.0119(19) 0.0110(14) -0.0039(19)
C19 0.0594(16) 0.095(2) 0.0722(17) 0.0157(16) 0.0066(14) -0.0205(17)
C20 0.0521(13) 0.0490(14) 0.0623(14) 0.0062(11) -0.0003(12) -0.0052(11)
C21 0.0479(12) 0.0423(11) 0.0394(10) 0.0010(8) -0.0017(10) 0.0108(10)
C22 0.0565(14) 0.0604(16) 0.0615(15) 0.0083(13) -0.0066(12) -0.0031(12)
C23 0.0751(18) 0.0682(18) 0.078(2) 0.0247(15) 0.0137(16) 0.0028(15)
C24 0.088(2) 0.089(2) 0.0484(14) 0.0165(14) 0.0089(16) 0.0213(19)
C25 0.088(2) 0.076(2) 0.0439(14) -0.0028(13) -0.0095(13) 0.0132(16)
C26 0.0706(16) 0.0492(14) 0.0455(12) -0.0012(10) -0.0073(11) 0.0034(12)

loop_
_atom_type_symbol
_atom_type_description
_atom_type_scat_dispersion_real
_atom_type_scat_dispersion_imag
_atom_type_scat_source
C C 0.0033 0.0016 'International Tables Vol C Tables 4.2.6.8 and 6.1.1.4'
H H 0.0000 0.0000 'International Tables Vol C Tables 4.2.6.8 and 6.1.1.4'
O O 0.0106 0.0060 'International Tables Vol C Tables 4.2.6.8 and 6.1.1.4'
N N 0.0061 0.0033 'International Tables Vol C Tables 4.2.6.8 and 6.1.1.4'

loop_
_geom_angle_atom_site_label_1
_geom_angle_atom_site_label_2
_geom_angle_atom_site_label_3
_geom_angle
C4 O4 C5 115.7(2)
C3 N1 C1 113.83(17)
C3 N1 H1N 121.4(18)
C1 N1 H1N 124.8(18)
C2 N2 C3 111.08(16)
C2 N2 C21 125.79(16)
C3 N2 C21 122.95(16)
N1 C1 C2 101.50(15)
N1 C1 C4 110.64(17)
C2 C1 C4 111.26(17)
N1 C1 C6 113.27(17)
C2 C1 C6 109.42(16)
C4 C1 C6 110.46(16)
O1 C2 N2 126.67(18)
O1 C2 C1 126.51(17)
N2 C2 C1 106.82(16)
O2 C3 N1 129.0(2)
O2 C3 N2 124.29(19)
N1 C3 N2 106.71(17)
O3 C4 O4 125.0(2)
O3 C4 C1 122.8(2)
O4 C4 C1 112.12(17)
O4 C5 H5A 109.5
O4 C5 H5B 109.5
H5A C5 H5B 109.5
O4 C5 H5C 109.5
H5A C5 H5C 109.5
H5B C5 H5C 109.5
C15 C6 C7 113.39(17)
C15 C6 C1 111.14(15)
C7 C6 C1 110.03(16)
C15 C6 H6 107.3
C7 C6 H6 107.3
C1 C6 H6 107.3
C8 C7 C6 112.24(17)
O5 C8 C9 120.96(19)
O5 C8 C7 121.01(19)
C9 C8 C7 117.98(18)
C10 C9 C14 118.7(2)
C10 C9 C8 123.01(19)
C14 C9 C8 118.3(2)
C11 C10 C9 120.6(2)
C11 C10 H10 119.7
C9 C10 H10 119.7
C12 C11 C10 119.8(3)
C12 C11 H11 120.1
C10 C11 H11 120.1
C13 C12 C11 120.1(3)
C13 C12 H12 119.9
C11 C12 H12 119.9
C12 C13 C14 120.8(3)
C12 C13 H13 119.6
C14 C13 H13 119.6
C13 C14 C9 119.9(3)
C13 C14 H14 120.0
C9 C14 H14 120.0
C20 C15 C16 117.7(2)
C20 C15 C6 119.7(2)
C16 C15 C6 122.6(2)
C17 C16 C15 121.3(3)
C17 C16 H16 119.3
C15 C16 H16 119.3
C18 C17 C16 120.0(3)
C18 C17 H17 120.0
C16 C17 H17 120.0
C17 C18 C19 120.1(3)
C17 C18 H18 120.0
C19 C18 H18 120.0
C18 C19 C20 119.7(3)
C18 C19 H19 120.1
C20 C19 H19 120.1
C15 C20 C19 121.2(3)
C15 C20 H20 119.4
C19 C20 H20 119.4
C22 C21 C26 120.6(2)
C22 C21 N2 119.65(19)
C26 C21 N2 119.7(2)
C21 C22 C23 119.1(3)
C21 C22 H22 120.4
C23 C22 H22 120.4
C24 C23 C22 120.7(3)
C24 C23 H23 119.6
C22 C23 H23 119.6
C23 C24 C25 119.8(2)
C23 C24 H24 120.1
C25 C24 H24 120.1
C24 C25 C26 120.2(3)
C24 C25 H25 119.9
C26 C25 H25 119.9
C21 C26 C25 119.5(3)
C21 C26 H26 120.3
C25 C26 H26 120.3

loop_
_geom_bond_atom_site_label_1
_geom_bond_atom_site_label_2
_geom_bond_distance
O1 C2 1.211(2)
O2 C3 1.206(3)
O3 C4 1.197(3)
O4 C4 1.301(3)
O4 C5 1.454(3)
O5 C8 1.213(2)
N1 C3 1.333(3)
N1 C1 1.442(3)
N1 H1N 0.81(3)
N2 C2 1.365(2)
N2 C3 1.428(3)
N2 C21 1.435(3)
C1 C2 1.530(3)
C1 C4 1.531(3)
C1 C6 1.562(3)
C5 H5A 0.9600
C5 H5B 0.9600
C5 H5C 0.9600
C6 C15 1.520(3)
C6 C7 1.534(3)
C6 H6 0.9800
C7 C8 1.512(3)
C8 C9 1.487(3)
C9 C10 1.383(3)
C9 C14 1.391(3)
C10 C11 1.375(4)
C10 H10 0.9300
C11 C12 1.366(4)
C11 H11 0.9300
C12 C13 1.365(4)
C12 H12 0.9300
C13 C14 1.366(4)
C13 H13 0.9300
C14 H14 0.9300
C15 C20 1.381(3)
C15 C16 1.389(3)
C16 C17 1.376(4)
C16 H16 0.9300
C17 C18 1.366(5)
C17 H17 0.9300
C18 C19 1.378(5)
C18 H18 0.9300
C19 C20 1.381(4)
C19 H19 0.9300
C20 H20 0.9300
C21 C22 1.373(3)
C21 C26 1.378(3)
C22 C23 1.391(4)
C22 H22 0.9300
C23 C24 1.367(4)
C23 H23 0.9300
C24 C25 1.374(4)
C24 H24 0.9300
C25 C26 1.388(3)
C25 H25 0.9300
C26 H26 0.9300

loop_
_geom_torsion_atom_site_label_1
_geom_torsion_atom_site_label_2
_geom_torsion_atom_site_label_3
_geom_torsion_atom_site_label_4
_geom_torsion
C3 N1 C1 C2 1.5(2)
C3 N1 C1 C4 119.7(2)
C3 N1 C1 C6 -115.7(2)
C3 N2 C2 O1 -178.4(2)
C21 N2 C2 O1 6.3(4)
C3 N2 C2 C1 2.7(2)
C21 N2 C2 C1 -172.6(2)
N1 C1 C2 O1 178.6(2)
C4 C1 C2 O1 60.9(3)
C6 C1 C2 O1 -61.4(3)
N1 C1 C2 N2 -2.5(2)
C4 C1 C2 N2 -120.20(18)
C6 C1 C2 N2 117.46(18)
C1 N1 C3 O2 -179.8(3)
C1 N1 C3 N2 0.0(3)
C2 N2 C3 O2 178.1(2)
C21 N2 C3 O2 -6.5(4)
C2 N2 C3 N1 -1.8(3)
C21 N2 C3 N1 173.6(2)
C5 O4 C4 O3 0.3(4)
C5 O4 C4 C1 -177.7(2)
N1 C1 C4 O3 14.3(3)
C2 C1 C4 O3 126.3(2)
C6 C1 C4 O3 -111.9(3)
N1 C1 C4 O4 -167.64(18)
C2 C1 C4 O4 -55.6(2)
C6 C1 C4 O4 66.1(2)
N1 C1 C6 C15 57.7(2)
C2 C1 C6 C15 -54.7(2)
C4 C1 C6 C15 -177.53(17)
N1 C1 C6 C7 -68.7(2)
C2 C1 C6 C7 178.84(17)
C4 C1 C6 C7 56.0(2)
C15 C6 C7 C8 63.3(2)
C1 C6 C7 C8 -171.58(18)
C6 C7 C8 O5 20.0(3)
C6 C7 C8 C9 -162.74(18)
O5 C8 C9 C10 171.6(2)
C7 C8 C9 C10 -5.7(3)
O5 C8 C9 C14 -6.9(3)
C7 C8 C9 C14 175.9(2)
C14 C9 C10 C11 1.2(3)
C8 C9 C10 C11 -177.2(2)
C9 C10 C11 C12 -0.7(4)
C10 C11 C12 C13 -0.1(5)
C11 C12 C13 C14 0.4(5)
C12 C13 C14 C9 0.2(5)
C10 C9 C14 C13 -1.0(4)
C8 C9 C14 C13 177.5(2)
C7 C6 C15 C20 -139.0(2)
C1 C6 C15 C20 96.4(2)
C7 C6 C15 C16 41.5(3)
C1 C6 C15 C16 -83.1(2)
C20 C15 C16 C17 -1.6(3)
C6 C15 C16 C17 177.9(2)
C15 C16 C17 C18 0.8(4)
C16 C17 C18 C19 -0.1(5)
C17 C18 C19 C20 0.3(5)
C16 C15 C20 C19 1.9(3)
C6 C15 C20 C19 -177.7(2)
C18 C19 C20 C15 -1.2(4)
C2 N2 C21 C22 44.3(3)
C3 N2 C21 C22 -130.4(2)
C2 N2 C21 C26 -136.8(2)
C3 N2 C21 C26 48.5(3)
C26 C21 C22 C23 -0.2(4)
N2 C21 C22 C23 178.7(2)
C21 C22 C23 C24 -1.0(4)
C22 C23 C24 C25 0.9(5)
C23 C24 C25 C26 0.3(5)
C22 C21 C26 C25 1.3(4)
N2 C21 C26 C25 -177.6(2)
C24 C25 C26 C21 -1.4(4)
